data_1564719
loop_
_publ_author_name
'Aldridge, Simon'
'McManus, Caitil\'in'
'Hicks, Jamie'
'Goicoechea, Jose M.'
'Cui, Xianlu'
'Zhao, Lili'
'Frenking, Gernot'

_publ_section_title
;
 Coinage metal aluminyl complexes: probing regiochemistry and mechanism in
 the insertion and reduction of carbon dioxide
;
_journal_name_full 'Chemical Science'
_journal_paper_doi 10.1039/D1SC04676D
_journal_year 2021
_chemical_formula_moiety 'C59 H89 Ag Ga N2 O P, 2(C7 H8)'
_chemical_formula_sum 'C73 H105 Ag Ga N2 O P'
_chemical_formula_weight 1235.14
_space_group_crystal_system triclinic
_space_group_IT_number 2
_space_group_name_Hall '-P 1'
_space_group_name_H-M_alt 'P -1'
_atom_sites_solution_hydrogens geom
_atom_sites_solution_primary dual
_audit_creation_date 2021-02-07
_audit_creation_method
;
Olex2 1.2
(compiled 2018.05.29 svn.r3508 for OlexSys, GUI svn.r5506)
;
_audit_update_record
;
2021-05-24 deposited with the CCDC.	2021-09-16 downloaded from the CCDC.
;
_cell_angle_alpha 82.027(3)
_cell_angle_beta 72.271(3)
_cell_angle_gamma 70.022(4)
_cell_formula_units_Z 2
_cell_length_a 12.8040(6)
_cell_length_b 14.3764(5)
_cell_length_c 20.7258(7)
_cell_measurement_reflns_used 14921
_cell_measurement_temperature 150.03(13)
_cell_measurement_theta_max 30.2760
_cell_measurement_theta_min 3.3530
_cell_volume 3412.7(3)
_computing_cell_refinement 'CrysAlisPro 1.171.39.46 (Rigaku OD, 2018)'
_computing_data_collection 'CrysAlisPro 1.171.39.46 (Rigaku OD, 2018)'
_computing_data_reduction 'CrysAlisPro 1.171.39.46 (Rigaku OD, 2018)'
_computing_molecular_graphics 'Olex2 (Dolomanov et al., 2009)'
_computing_publication_material 'Olex2 (Dolomanov et al., 2009)'
_computing_structure_refinement 'ShelXL (Sheldrick, 2015)'
_computing_structure_solution 'ShelXT (Sheldrick, 2015)'
_diffrn_ambient_environment N~2~
_diffrn_ambient_temperature 150.03(13)
_diffrn_detector 'CCD plate'
_diffrn_detector_area_resol_mean 10.4102
_diffrn_detector_type Atlas
_diffrn_measured_fraction_theta_full 0.998
_diffrn_measured_fraction_theta_max 0.859
_diffrn_measurement_details
;
List of Runs (angles in degrees, time in seconds):

  # Type    Start    End  Width  t~exp~   \w     \q     \k     \f   Frames
#--------------------------------------------------------------------------
  1  \w    -24.00  19.00   1.00   37.50    --  -12.38  77.00 150.00   43
  2  \w    -83.00  13.00   1.00   37.50    --  -12.38 -57.00   0.00   96
  3  \w     23.00  56.00   1.00   37.50    --  -12.38  57.00 150.00   33
  4  \w    -13.00  19.00   1.00   37.50    --  -12.38 -77.00-150.00   32
  5  \w    -36.00  -1.00   1.00   37.50    --  -12.38  57.00 150.00   35
  6  \w    -14.00  83.00   1.00   37.50    --   12.85  57.00 -60.00   97
;
_diffrn_measurement_device 'four-circle diffractometer'
_diffrn_measurement_device_type 'SuperNova, Dual, Cu at home/near, Atlas'
_diffrn_measurement_method '\w scans'
_diffrn_orient_matrix_type 'CrysAlisPro convention (1999,Acta A55,543-557)'
_diffrn_orient_matrix_UB_11 0.0519261000
_diffrn_orient_matrix_UB_12 -0.0198658000
_diffrn_orient_matrix_UB_13 0.0099208000
_diffrn_orient_matrix_UB_21 0.0188440000
_diffrn_orient_matrix_UB_22 0.0398644000
_diffrn_orient_matrix_UB_23 -0.0176561000
_diffrn_orient_matrix_UB_31 -0.0266450000
_diffrn_orient_matrix_UB_32 0.0278609000
_diffrn_orient_matrix_UB_33 0.0297104000
_diffrn_radiation_monochromator mirror
_diffrn_radiation_probe x-ray
_diffrn_radiation_type MoK\a
_diffrn_radiation_wavelength 0.71073
_diffrn_reflns_av_R_equivalents 0.0248
_diffrn_reflns_av_unetI/netI 0.0443
_diffrn_reflns_Laue_measured_fraction_full 0.998
_diffrn_reflns_Laue_measured_fraction_max 0.859
_diffrn_reflns_limit_h_max 18
_diffrn_reflns_limit_h_min -18
_diffrn_reflns_limit_k_max 19
_diffrn_reflns_limit_k_min -19
_diffrn_reflns_limit_l_max 21
_diffrn_reflns_limit_l_min -29
_diffrn_reflns_number 33574
_diffrn_reflns_point_group_measured_fraction_full 0.998
_diffrn_reflns_point_group_measured_fraction_max 0.859
_diffrn_reflns_theta_full 25.242
_diffrn_reflns_theta_max 30.409
_diffrn_reflns_theta_min 2.972
_diffrn_source 'micro-focus sealed X-ray tube'
_diffrn_source_type 'SuperNova (Mo) X-ray Source'
_exptl_absorpt_coefficient_mu 0.747
_exptl_absorpt_correction_T_max 1.00000
_exptl_absorpt_correction_T_min 0.70392
_exptl_absorpt_correction_type multi-scan
_exptl_absorpt_process_details
;
CrysAlisPro 1.171.39.46 (Rigaku Oxford Diffraction, 2018)
Empirical absorption correction using spherical harmonics,
 implemented in SCALE3 ABSPACK scaling algorithm.
;
_exptl_crystal_colour colourless
_exptl_crystal_colour_primary colourless
_exptl_crystal_density_diffrn 1.202
_exptl_crystal_description plate
_exptl_crystal_F_000 1316
_exptl_crystal_size_max 0.4
_exptl_crystal_size_mid 0.3
_exptl_crystal_size_min 0.01
_refine_diff_density_max 0.895
_refine_diff_density_min -0.653
_refine_diff_density_rms 0.068
_refine_ls_extinction_method none
_refine_ls_goodness_of_fit_ref 1.023
_refine_ls_hydrogen_treatment constr
_refine_ls_matrix_type full
_refine_ls_number_parameters 715
_refine_ls_number_reflns 17762
_refine_ls_number_restraints 214
_refine_ls_restrained_S_all 1.044
_refine_ls_R_factor_all 0.0586
_refine_ls_R_factor_gt 0.0407
_refine_ls_shift/su_max 0.002
_refine_ls_shift/su_mean 0.000
_refine_ls_structure_factor_coef Fsqd
_refine_ls_weighting_details 'w=1/[\s^2^(Fo^2^)+(0.0341P)^2^+2.8890P] where P=(Fo^2^+2Fc^2^)/3'
_refine_ls_weighting_scheme calc
_refine_ls_wR_factor_gt 0.0904
_refine_ls_wR_factor_ref 0.1005
_reflns_Friedel_coverage 0.000
_reflns_number_gt 13962
_reflns_number_total 17762
_reflns_threshold_expression 'I > 2\s(I)'
_cod_data_source_file d1sc04676d2.cif
_cod_data_source_block 3'-Ag
_cod_database_code 1564719
_publcif_datablock.id {2208f5be-8aa8-438c-a22c-741e74185c61}

_shelx_shelxl_version_number 2018/3
_chemical_oxdiff_formula 'C50 H60 Ga1 N2 O1 P1 Ag1'
_shelx_space_group_comment
;
The symmetry employed for this shelxl refinement is uniquely defined
by the following loop, which should always be used as a source of
symmetry information in preference to the above space-group names.
They are only intended as comments.
;
_shelx_estimated_absorpt_t_max 0.993
_shelx_estimated_absorpt_t_min 0.754
_reflns_odcompleteness_completeness 99.88
_reflns_odcompleteness_iscentric 1
_reflns_odcompleteness_theta 27.42
_olex2_refinement_description
;
1. Fixed Uiso
 At 1.2 times of:
  All C(H) groups
 At 1.5 times of:
  All C(H,H,H) groups
2. Restrained distances
 C301-C306 \\sim C306-C305 \\sim C305-C304 \\sim C304-C303 \\sim C303-C302
\\sim C302-C301
 with sigma of 0.02
 C301-C303 \\sim C301-C305 \\sim C302-C304 \\sim C306-C302 \\sim C305-C303
\\sim C306-C304
 with sigma of 0.04
 C300-C302 \\sim C300-C306
 with sigma of 0.04
 C203-C204 \\sim C204-C205 \\sim C205-C200 \\sim C200-C201 \\sim C201-C202
\\sim C202-C203
 with sigma of 0.02
 C203-C201 \\sim C203-C205 \\sim C202-C200 \\sim C204-C202 \\sim C205-C201
\\sim C204-C200
 with sigma of 0.04
 C206-C202 \\sim C206-C204
 with sigma of 0.04
3. Restrained planarity
 C300, C301, C306, C305, C304, C303, C302
 with sigma of 0.1
 C206, C203, C204, C205, C200, C201, C202
 with sigma of 0.1
4. Uiso/Uaniso restraints and constraints
C300 \\sim C301 \\sim C306 \\sim C305 \\sim C304 \\sim C303 \\sim C302: within
2A with sigma of 0.04 and sigma for terminal atoms of 0.08
C300 \\sim C301 \\sim C306 \\sim C302 \\sim C305 \\sim C303 \\sim C304: within
2A with sigma of 0.005 and sigma for terminal atoms of 0.01
C300 \\sim C301: within 2A with sigma of 0.005 and sigma for terminal atoms of
0.01
C30 \\sim C32 \\sim C31: within 2A with sigma of 0.005 and sigma for terminal
atoms of 0.01
5. Rigid body (RIGU) restrains
 C300, C301, C306, C305, C304, C303, C302
 with sigma for 1-2 distances of 0.004 and sigma for 1-3 distances of 0.004
 C206, C203, C204, C205, C200, C201, C202
 with sigma for 1-2 distances of 0.004 and sigma for 1-3 distances of 0.004
6.a Ternary CH refined with riding coordinates:
 C45(H45), C42(H42), C33(H33), C30(H30)
6.b Aromatic/amide H refined with riding coordinates:
 C3(H3), C11(H11), C5(H5), C9(H9), C26(H26), C40(H40), C39(H39), C38(H38),
 C28(H28), C27(H27), C201(H201), C200(H200), C205(H205), C204(H204), C202(H202),
  C306(H306), C305(H305), C304(H304), C303(H303), C302(H302)
6.c Fitted hexagon refined as free rotating group:
 C201(C200,C205,C204,C203,C202), C301(C306,C305,C304,C303,C302)
6.d Idealised Me refined as rotating group:
 C18(H18a,H18b,H18c), C19(H19a,H19b,H19c), C59(H59a,H59b,H59c), C15(H15a,H15b,
 H15c), C46(H46a,H46b,H46c), C21(H21a,H21b,H21c), C17(H17a,H17b,H17c), C23(H23a,
 H23b,H23c), C16(H16a,H16b,H16c), C50(H50a,H50b,H50c), C54(H54a,H54b,H54c),
 C53(H53a,H53b,H53c), C51(H51a,H51b,H51c), C58(H58a,H58b,H58c), C49(H49a,H49b,
 H49c), C44(H44a,H44b,H44c), C47(H47a,H47b,H47c), C57(H57a,H57b,H57c), C35(H35a,
 H35b,H35c), C43(H43a,H43b,H43c), C22(H22a,H22b,H22c), C31(H31a,H31b,H31c),
 C34(H34a,H34b,H34c), C55(H55a,H55b,H55c), C32(H32a,H32b,H32c), C206(H20a,H20b,
 H20c), C300(H30a,H30b,H30c)
;
_olex2_submission_special_instructions 'No special instructions were received'
_oxdiff_exptl_absorpt_empirical_details
;
Empirical correction (ABSPACK) includes:
- Absorption correction using spherical harmonics
- Frame scaling
;
_oxdiff_exptl_absorpt_empirical_full_max 1.489
_oxdiff_exptl_absorpt_empirical_full_min 0.644
_publcif_funding_html
;
;

loop_
_space_group_symop_operation_xyz
'x, y, z'
'-x, -y, -z'

loop_
_atom_site_label
_atom_site_type_symbol
_atom_site_fract_x
_atom_site_fract_y
_atom_site_fract_z
_atom_site_U_iso_or_equiv
_atom_site_adp_type
_atom_site_occupancy
_atom_site_site_symmetry_order
_atom_site_calc_flag
_atom_site_refinement_flags_posn
_atom_site_refinement_flags_adp
_atom_site_refinement_flags_occupancy
_atom_site_disorder_assembly
_atom_site_disorder_group
Ag1 Ag 0.16308(2) 0.54653(2) 0.70755(2) 0.02905(5) Uani 1 1 d . . . . .
Ga1 Ga 0.35316(2) 0.42519(2) 0.70557(2) 0.01888(6) Uani 1 1 d . . . . .
P1 P -0.03283(5) 0.65782(4) 0.71728(3) 0.02450(12) Uani 1 1 d . . . . .
O1 O 0.55896(12) 0.36102(10) 0.67526(6) 0.0176(3) Uani 1 1 d . . . . .
N1 N 0.40474(14) 0.32265(13) 0.63870(8) 0.0188(3) Uani 1 1 d . . . . .
N2 N 0.40521(15) 0.42357(14) 0.78604(8) 0.0220(4) Uani 1 1 d . . . . .
C36 C 0.32118(17) 0.31683(16) 0.60807(10) 0.0210(4) Uani 1 1 d . . . . .
C13 C 0.60168(17) 0.27868(14) 0.63566(9) 0.0170(4) Uani 1 1 d . . . . .
C2 C 0.51791(17) 0.38633(16) 0.78978(10) 0.0206(4) Uani 1 1 d . . . . .
C12 C 0.51713(17) 0.26164(15) 0.61405(9) 0.0183(4) Uani 1 1 d . . . . .
C7 C 0.79227(17) 0.24341(15) 0.65908(10) 0.0189(4) Uani 1 1 d . . . . .
C1 C 0.60239(17) 0.34593(15) 0.73080(9) 0.0179(4) Uani 1 1 d . . . . .
C6 C 0.71560(17) 0.29230(15) 0.72651(10) 0.0183(4) Uani 1 1 d . . . . .
C8 C 0.71482(17) 0.21942(15) 0.62436(9) 0.0185(4) Uani 1 1 d . . . . .
C24 C 0.32296(18) 0.48868(17) 0.83774(10) 0.0237(4) Uani 1 1 d . . . . .
C3 C 0.55875(19) 0.38210(17) 0.84588(10) 0.0239(4) Uani 1 1 d . . . . .
H3 H 0.507323 0.411157 0.885670 0.029 Uiso 1 1 calc R . . . .
C11 C 0.55613(18) 0.18327(16) 0.57048(10) 0.0230(4) Uani 1 1 d . . . . .
H11 H 0.504013 0.170543 0.552758 0.028 Uiso 1 1 calc R . . . .
C4 C 0.67556(18) 0.33501(16) 0.84348(10) 0.0228(4) Uani 1 1 d . . . . .
C37 C 0.31310(19) 0.36813(18) 0.54564(11) 0.0264(5) Uani 1 1 d . . . . .
C5 C 0.75178(18) 0.28779(16) 0.78470(10) 0.0218(4) Uani 1 1 d . . . . .
H5 H 0.827996 0.252677 0.784084 0.026 Uiso 1 1 calc R . . . .
C25 C 0.3199(2) 0.58764(19) 0.83412(11) 0.0298(5) Uani 1 1 d . . . . .
C41 C 0.24729(19) 0.26111(17) 0.64000(11) 0.0260(5) Uani 1 1 d . . . . .
C10 C 0.67236(18) 0.12353(16) 0.55300(10) 0.0233(4) Uani 1 1 d . . . . .
C9 C 0.74981(18) 0.14058(16) 0.58105(10) 0.0224(4) Uani 1 1 d . . . . .
H9 H 0.826068 0.099125 0.570981 0.027 Uiso 1 1 calc R . . . .
C29 C 0.24287(19) 0.45444(18) 0.88985(10) 0.0286(5) Uani 1 1 d . . . . .
C18 C 0.84793(19) 0.31783(18) 0.61331(11) 0.0272(5) Uani 1 1 d . . . . .
H18A H 0.788504 0.378350 0.607851 0.041 Uiso 1 1 calc GR . . . .
H18B H 0.890950 0.290313 0.569769 0.041 Uiso 1 1 calc GR . . . .
H18C H 0.898974 0.331121 0.633825 0.041 Uiso 1 1 calc GR . . . .
C56 C -0.1068(2) 0.67579(19) 0.81118(12) 0.0339(5) Uani 1 1 d . . . . .
C26 C 0.2344(2) 0.6526(2) 0.88235(12) 0.0359(6) Uani 1 1 d . . . . .
H26 H 0.231162 0.718583 0.880091 0.043 Uiso 1 1 calc R . . . .
C14 C 0.7140(2) 0.33498(18) 0.90704(11) 0.0289(5) Uani 1 1 d . . . . .
C40 C 0.1676(2) 0.25624(19) 0.60853(12) 0.0314(5) Uani 1 1 d . . . . .
H40 H 0.118369 0.219350 0.629420 0.038 Uiso 1 1 calc R . . . .
C45 C 0.3867(2) 0.4339(2) 0.51079(11) 0.0323(5) Uani 1 1 d . . . . .
H45 H 0.445401 0.423111 0.534738 0.039 Uiso 1 1 calc R . . . .
C42 C 0.2523(2) 0.2053(2) 0.70735(12) 0.0352(6) Uani 1 1 d . . . . .
H42 H 0.314069 0.215639 0.721161 0.042 Uiso 1 1 calc R . . . .
C39 C 0.1601(2) 0.3048(2) 0.54710(12) 0.0342(6) Uani 1 1 d . . . . .
H39 H 0.107003 0.300010 0.526537 0.041 Uiso 1 1 calc R . . . .
C38 C 0.2319(2) 0.3607(2) 0.51641(11) 0.0332(5) Uani 1 1 d . . . . .
H38 H 0.225942 0.394215 0.475276 0.040 Uiso 1 1 calc R . . . .
C20 C 0.7086(2) 0.04011(19) 0.50394(12) 0.0314(5) Uani 1 1 d . . . . .
C19 C 0.88757(19) 0.14935(17) 0.67137(11) 0.0280(5) Uani 1 1 d . . . . .
H19A H 0.933173 0.165499 0.694610 0.042 Uiso 1 1 calc GR . . . .
H19B H 0.936124 0.121614 0.628688 0.042 Uiso 1 1 calc GR . . . .
H19C H 0.853129 0.102029 0.698511 0.042 Uiso 1 1 calc GR . . . .
C52 C -0.0294(2) 0.78094(19) 0.67152(14) 0.0380(6) Uani 1 1 d . . . . .
C48 C -0.1140(2) 0.60081(18) 0.67992(12) 0.0305(5) Uani 1 1 d . . . . .
C59 C -0.0712(3) 0.5752(2) 0.84902(13) 0.0409(6) Uani 1 1 d . . . . .
H59A H -0.101207 0.530156 0.835984 0.061 Uiso 1 1 calc GR . . . .
H59B H -0.101713 0.583855 0.896999 0.061 Uiso 1 1 calc GR . . . .
H59C H 0.011644 0.548726 0.837684 0.061 Uiso 1 1 calc GR . . . .
C33 C 0.4072(2) 0.6274(2) 0.78052(13) 0.0381(6) Uani 1 1 d . . . . .
H33 H 0.458301 0.573350 0.750409 0.046 Uiso 1 1 calc R . . . .
C28 C 0.1599(2) 0.5224(2) 0.93724(11) 0.0350(6) Uani 1 1 d . . . . .
H28 H 0.107033 0.500877 0.972363 0.042 Uiso 1 1 calc R . . . .
C15 C 0.6582(3) 0.2720(2) 0.96377(12) 0.0458(7) Uani 1 1 d . . . . .
H15A H 0.575550 0.298523 0.973153 0.069 Uiso 1 1 calc GR . . . .
H15B H 0.680245 0.273016 1.003912 0.069 Uiso 1 1 calc GR . . . .
H15C H 0.683700 0.205074 0.949808 0.069 Uiso 1 1 calc GR . . . .
C30 C 0.2471(2) 0.3466(2) 0.89611(13) 0.0430(7) Uani 1 1 d . U . . .
H30 H 0.282928 0.319259 0.850886 0.052 Uiso 1 1 calc R . . . .
C27 C 0.1551(2) 0.6200(2) 0.93299(12) 0.0370(6) Uani 1 1 d . . . . .
H27 H 0.098111 0.663944 0.964368 0.044 Uiso 1 1 calc R . . . .
C46 C 0.3128(2) 0.5429(2) 0.51641(14) 0.0421(6) Uani 1 1 d . . . . .
H46A H 0.248829 0.553793 0.498190 0.063 Uiso 1 1 calc GR . . . .
H46B H 0.358814 0.583445 0.491403 0.063 Uiso 1 1 calc GR . . . .
H46C H 0.284176 0.559833 0.563185 0.063 Uiso 1 1 calc GR . . . .
C21 C 0.8385(2) -0.0148(2) 0.48554(14) 0.0404(6) Uani 1 1 d . . . . .
H21A H 0.879849 0.031152 0.465189 0.061 Uiso 1 1 calc GR . . . .
H21B H 0.856876 -0.064998 0.454082 0.061 Uiso 1 1 calc GR . . . .
H21C H 0.860243 -0.045138 0.525794 0.061 Uiso 1 1 calc GR . . . .
C17 C 0.8454(2) 0.2930(2) 0.89376(13) 0.0402(6) Uani 1 1 d . . . . .
H17A H 0.871038 0.224537 0.883061 0.060 Uiso 1 1 calc GR . . . .
H17B H 0.866039 0.298791 0.933479 0.060 Uiso 1 1 calc GR . . . .
H17C H 0.881427 0.329414 0.856393 0.060 Uiso 1 1 calc GR . . . .
C23 C 0.6460(3) -0.0360(2) 0.53669(17) 0.0527(8) Uani 1 1 d . . . . .
H23A H 0.667350 -0.064257 0.577417 0.079 Uiso 1 1 calc GR . . . .
H23B H 0.667699 -0.087491 0.505638 0.079 Uiso 1 1 calc GR . . . .
H23C H 0.563946 -0.003882 0.547463 0.079 Uiso 1 1 calc GR . . . .
C16 C 0.6744(2) 0.4414(2) 0.93047(13) 0.0388(6) Uani 1 1 d . . . . .
H16A H 0.706147 0.481983 0.894391 0.058 Uiso 1 1 calc GR . . . .
H16B H 0.700774 0.441382 0.969146 0.058 Uiso 1 1 calc GR . . . .
H16C H 0.591503 0.467217 0.942537 0.058 Uiso 1 1 calc GR . . . .
C50 C -0.0312(3) 0.5513(2) 0.61385(13) 0.0417(6) Uani 1 1 d . . . . .
H50A H -0.010768 0.600942 0.581220 0.063 Uiso 1 1 calc GR . . . .
H50B H -0.068597 0.517255 0.596092 0.063 Uiso 1 1 calc GR . . . .
H50C H 0.037457 0.504731 0.623100 0.063 Uiso 1 1 calc GR . . . .
C54 C -0.1428(3) 0.8676(2) 0.69058(16) 0.0491(7) Uani 1 1 d . . . . .
H54A H -0.204364 0.849828 0.683744 0.074 Uiso 1 1 calc GR . . . .
H54B H -0.134292 0.925025 0.662566 0.074 Uiso 1 1 calc GR . . . .
H54C H -0.160535 0.881838 0.737323 0.074 Uiso 1 1 calc GR . . . .
C53 C 0.0071(3) 0.7677(2) 0.59440(14) 0.0474(7) Uani 1 1 d . . . . .
H53A H 0.075830 0.711766 0.582504 0.071 Uiso 1 1 calc GR . . . .
H53B H 0.021949 0.826235 0.570881 0.071 Uiso 1 1 calc GR . . . .
H53C H -0.053950 0.756819 0.581805 0.071 Uiso 1 1 calc GR . . . .
C51 C -0.1449(3) 0.5162(2) 0.72729(14) 0.0463(7) Uani 1 1 d . . . . .
H51A H -0.076098 0.469778 0.736473 0.069 Uiso 1 1 calc GR . . . .
H51B H -0.178556 0.483121 0.705955 0.069 Uiso 1 1 calc GR . . . .
H51C H -0.199195 0.542669 0.769038 0.069 Uiso 1 1 calc GR . . . .
C58 C -0.0579(3) 0.7425(2) 0.83711(15) 0.0537(8) Uani 1 1 d . . . . .
H58A H 0.025025 0.717631 0.823113 0.081 Uiso 1 1 calc GR . . . .
H58B H -0.084586 0.742778 0.885698 0.081 Uiso 1 1 calc GR . . . .
H58C H -0.083651 0.808693 0.818725 0.081 Uiso 1 1 calc GR . . . .
C49 C -0.2253(2) 0.6737(2) 0.66579(13) 0.0403(6) Uani 1 1 d . . . . .
H49A H -0.273896 0.708261 0.706175 0.061 Uiso 1 1 calc GR . . . .
H49B H -0.265479 0.637885 0.652104 0.061 Uiso 1 1 calc GR . . . .
H49C H -0.205895 0.720508 0.630273 0.061 Uiso 1 1 calc GR . . . .
C44 C 0.1395(3) 0.2449(2) 0.76222(14) 0.0564(9) Uani 1 1 d . . . . .
H44A H 0.123826 0.314295 0.766756 0.085 Uiso 1 1 calc GR . . . .
H44B H 0.146102 0.210088 0.804541 0.085 Uiso 1 1 calc GR . . . .
H44C H 0.077465 0.235349 0.749955 0.085 Uiso 1 1 calc GR . . . .
C47 C 0.4499(3) 0.4079(3) 0.43674(13) 0.0520(8) Uani 1 1 d . . . . .
H47A H 0.495191 0.339128 0.434597 0.078 Uiso 1 1 calc GR . . . .
H47B H 0.499661 0.447649 0.417616 0.078 Uiso 1 1 calc GR . . . .
H47C H 0.394300 0.420757 0.411582 0.078 Uiso 1 1 calc GR . . . .
C57 C -0.2392(2) 0.7200(2) 0.83057(14) 0.0505(8) Uani 1 1 d . . . . .
H57A H -0.260947 0.783235 0.807354 0.076 Uiso 1 1 calc GR . . . .
H57B H -0.268305 0.728290 0.878632 0.076 Uiso 1 1 calc GR . . . .
H57C H -0.271249 0.676275 0.817841 0.076 Uiso 1 1 calc GR . . . .
C35 C 0.3508(3) 0.7122(2) 0.73722(16) 0.0546(8) Uani 1 1 d . . . . .
H35A H 0.307464 0.690463 0.715357 0.082 Uiso 1 1 calc GR . . . .
H35B H 0.409399 0.733378 0.703524 0.082 Uiso 1 1 calc GR . . . .
H35C H 0.299773 0.766461 0.765395 0.082 Uiso 1 1 calc GR . . . .
C43 C 0.2812(3) 0.0941(2) 0.70129(17) 0.0564(8) Uani 1 1 d . . . . .
H43A H 0.218699 0.081493 0.691475 0.085 Uiso 1 1 calc GR . . . .
H43B H 0.292254 0.060306 0.743205 0.085 Uiso 1 1 calc GR . . . .
H43C H 0.350678 0.070487 0.665373 0.085 Uiso 1 1 calc GR . . . .
C22 C 0.6760(3) 0.0851(3) 0.43833(14) 0.0530(8) Uani 1 1 d . . . . .
H22A H 0.593477 0.113824 0.448118 0.079 Uiso 1 1 calc GR . . . .
H22B H 0.702492 0.034254 0.406206 0.079 Uiso 1 1 calc GR . . . .
H22C H 0.711522 0.135511 0.419668 0.079 Uiso 1 1 calc GR . . . .
C31 C 0.1280(3) 0.3324(3) 0.92308(17) 0.0532(8) Uani 1 1 d . U . . .
H31A H 0.095111 0.351179 0.969459 0.080 Uiso 1 1 calc GR . . . .
H31B H 0.135770 0.264170 0.920340 0.080 Uiso 1 1 calc GR . . . .
H31C H 0.078427 0.373068 0.896380 0.080 Uiso 1 1 calc GR . . . .
C34 C 0.4821(3) 0.6575(3) 0.81354(18) 0.0610(9) Uani 1 1 d . . . . .
H34A H 0.434313 0.710410 0.843584 0.092 Uiso 1 1 calc GR . . . .
H34B H 0.539309 0.679352 0.779012 0.092 Uiso 1 1 calc GR . . . .
H34C H 0.519843 0.601739 0.838719 0.092 Uiso 1 1 calc GR . . . .
C55 C 0.0684(3) 0.8083(2) 0.6852(2) 0.0624(9) Uani 1 1 d . . . . .
H55A H 0.052611 0.814840 0.732957 0.094 Uiso 1 1 calc GR . . . .
H55B H 0.072674 0.869984 0.661725 0.094 Uiso 1 1 calc GR . . . .
H55C H 0.140704 0.757260 0.669282 0.094 Uiso 1 1 calc GR . . . .
C32 C 0.3213(3) 0.2869(3) 0.9420(2) 0.0893(14) Uani 1 1 d . U . . .
H32A H 0.399148 0.288262 0.922644 0.134 Uiso 1 1 calc GR . . . .
H32B H 0.320998 0.219612 0.946357 0.134 Uiso 1 1 calc GR . . . .
H32C H 0.290778 0.315034 0.985853 0.134 Uiso 1 1 calc GR . . . .
C206 C 0.1597(7) 0.9496(4) 0.8762(4) 0.182(4) Uani 1 1 d D U . . .
H20A H 0.164139 1.014372 0.878319 0.273 Uiso 1 1 calc GR . . . .
H20B H 0.197982 0.926320 0.831122 0.273 Uiso 1 1 calc GR . . . .
H20C H 0.196662 0.904940 0.907574 0.273 Uiso 1 1 calc GR . . . .
C201 C -0.1252(6) 1.0132(2) 0.8566(2) 0.176(4) Uani 1 1 d D U . . .
H201 H -0.164195 1.046362 0.824689 0.212 Uiso 1 1 calc R . . . .
C200 C -0.1829(4) 0.9734(3) 0.9161(3) 0.180(3) Uani 1 1 d DG U . . .
H200 H -0.260519 0.979962 0.924001 0.216 Uiso 1 1 calc R . . . .
C205 C -0.1246(5) 0.9239(2) 0.96376(16) 0.164(3) Uani 1 1 d DG U . . .
H205 H -0.163181 0.897241 1.003573 0.197 Uiso 1 1 calc R . . . .
C204 C -0.0085(5) 0.9141(2) 0.95194(17) 0.144(3) Uani 1 1 d DG U . . .
H204 H 0.030483 0.880918 0.983833 0.173 Uiso 1 1 calc R . . . .
C203 C 0.0492(4) 0.9539(3) 0.8924(2) 0.151(3) Uani 1 1 d DG U . . .
C202 C -0.0091(6) 1.0034(2) 0.84476(15) 0.169(4) Uani 1 1 d DG U . . .
H202 H 0.029472 1.030038 0.804949 0.203 Uiso 1 1 calc R . . . .
C300 C 0.4713(5) -0.0961(4) 0.9307(3) 0.151(3) Uani 1 1 d D U . . .
H30A H 0.398314 -0.058732 0.959291 0.226 Uiso 1 1 calc GR . . . .
H30B H 0.529398 -0.112583 0.954453 0.226 Uiso 1 1 calc GR . . . .
H30C H 0.465174 -0.155806 0.918742 0.226 Uiso 1 1 calc GR . . . .
C301 C 0.5037(2) -0.0365(2) 0.86871(12) 0.0795(11) Uani 1 1 d D U . . .
C306 C 0.5072(2) -0.07209(18) 0.80880(16) 0.0835(11) Uani 1 1 d DG U . . .
H306 H 0.487658 -0.129027 0.809836 0.100 Uiso 1 1 calc R . . . .
C305 C 0.5399(3) -0.0226(2) 0.74734(13) 0.0971(13) Uani 1 1 d DG U . . .
H305 H 0.542247 -0.046377 0.707253 0.117 Uiso 1 1 calc R . . . .
C304 C 0.5691(3) 0.0625(2) 0.74578(14) 0.1024(14) Uani 1 1 d DG U . . .
H304 H 0.591019 0.095650 0.704660 0.123 Uiso 1 1 calc R . . . .
C303 C 0.5657(3) 0.09809(19) 0.80569(19) 0.1059(14) Uani 1 1 d DG U . . .
H303 H 0.585202 0.155028 0.804651 0.127 Uiso 1 1 calc R . . . .
C302 C 0.5329(3) 0.0486(2) 0.86715(14) 0.1066(14) Uani 1 1 d DG U . . .
H302 H 0.530612 0.072380 0.907235 0.128 Uiso 1 1 calc R . . . .

loop_
_atom_site_aniso_label
_atom_site_aniso_U_11
_atom_site_aniso_U_22
_atom_site_aniso_U_33
_atom_site_aniso_U_23
_atom_site_aniso_U_13
_atom_site_aniso_U_12
Ag1 0.02269(9) 0.02813(10) 0.03397(9) -0.00331(7) -0.01355(7) 0.00073(7)
Ga1 0.01568(11) 0.02336(12) 0.01774(10) -0.00392(8) -0.00631(9) -0.00368(9)
P1 0.0224(3) 0.0211(3) 0.0305(3) -0.0023(2) -0.0135(2) -0.0015(2)
O1 0.0150(7) 0.0214(7) 0.0172(6) -0.0051(5) -0.0071(5) -0.0025(6)
N1 0.0127(8) 0.0259(9) 0.0191(8) -0.0074(6) -0.0050(6) -0.0048(7)
N2 0.0133(8) 0.0345(10) 0.0176(8) -0.0084(7) -0.0040(7) -0.0042(7)
C36 0.0138(9) 0.0279(11) 0.0210(9) -0.0092(8) -0.0042(8) -0.0036(8)
C13 0.0165(9) 0.0192(10) 0.0152(8) -0.0034(7) -0.0028(7) -0.0058(8)
C2 0.0163(9) 0.0265(11) 0.0186(9) -0.0031(8) -0.0050(8) -0.0053(8)
C12 0.0153(9) 0.0231(10) 0.0163(8) -0.0018(7) -0.0038(7) -0.0061(8)
C7 0.0141(9) 0.0236(10) 0.0202(9) -0.0041(7) -0.0057(8) -0.0052(8)
C1 0.0175(9) 0.0235(10) 0.0150(8) -0.0020(7) -0.0067(8) -0.0069(8)
C6 0.0151(9) 0.0222(10) 0.0184(9) -0.0024(7) -0.0044(8) -0.0066(8)
C8 0.0145(9) 0.0234(10) 0.0180(9) -0.0011(7) -0.0034(8) -0.0072(8)
C24 0.0155(10) 0.0386(13) 0.0163(9) -0.0085(8) -0.0069(8) -0.0026(9)
C3 0.0202(10) 0.0326(12) 0.0180(9) -0.0047(8) -0.0059(8) -0.0053(9)
C11 0.0189(10) 0.0292(12) 0.0234(10) -0.0071(8) -0.0057(8) -0.0087(9)
C4 0.0199(10) 0.0308(12) 0.0200(9) -0.0010(8) -0.0087(8) -0.0079(9)
C37 0.0197(10) 0.0385(13) 0.0222(10) -0.0047(9) -0.0061(9) -0.0092(10)
C5 0.0170(10) 0.0278(11) 0.0223(9) -0.0015(8) -0.0087(8) -0.0063(8)
C25 0.0205(11) 0.0407(14) 0.0296(11) -0.0143(10) -0.0063(9) -0.0072(10)
C41 0.0202(10) 0.0320(12) 0.0273(10) -0.0093(9) -0.0048(9) -0.0087(9)
C10 0.0186(10) 0.0258(11) 0.0250(10) -0.0077(8) -0.0042(8) -0.0054(9)
C9 0.0154(9) 0.0250(11) 0.0240(10) -0.0064(8) -0.0031(8) -0.0031(8)
C29 0.0208(11) 0.0423(14) 0.0189(9) -0.0048(9) -0.0064(9) -0.0029(10)
C18 0.0226(11) 0.0384(13) 0.0242(10) -0.0039(9) -0.0030(9) -0.0161(10)
C56 0.0353(13) 0.0368(14) 0.0294(11) -0.0062(10) -0.0159(10) -0.0031(11)
C26 0.0265(12) 0.0443(15) 0.0386(13) -0.0217(11) -0.0079(11) -0.0068(11)
C14 0.0259(11) 0.0411(14) 0.0223(10) -0.0032(9) -0.0135(9) -0.0073(10)
C40 0.0215(11) 0.0420(14) 0.0359(12) -0.0115(10) -0.0051(10) -0.0151(10)
C45 0.0281(12) 0.0503(15) 0.0233(10) 0.0031(10) -0.0101(10) -0.0173(11)
C42 0.0360(14) 0.0443(15) 0.0338(12) 0.0017(10) -0.0115(11) -0.0229(12)
C39 0.0212(11) 0.0519(16) 0.0360(12) -0.0156(11) -0.0130(10) -0.0100(11)
C38 0.0257(12) 0.0529(16) 0.0246(11) -0.0049(10) -0.0114(10) -0.0117(11)
C20 0.0215(11) 0.0364(13) 0.0359(12) -0.0205(10) -0.0046(10) -0.0044(10)
C19 0.0189(10) 0.0315(12) 0.0318(11) -0.0099(9) -0.0103(9) 0.0006(9)
C52 0.0390(14) 0.0266(13) 0.0512(15) 0.0058(11) -0.0216(12) -0.0087(11)
C48 0.0324(13) 0.0306(13) 0.0323(11) -0.0042(9) -0.0144(10) -0.0088(10)
C59 0.0427(15) 0.0470(16) 0.0318(12) 0.0027(11) -0.0166(12) -0.0090(13)
C33 0.0306(13) 0.0375(14) 0.0443(14) -0.0143(11) -0.0007(11) -0.0118(11)
C28 0.0225(11) 0.0585(17) 0.0192(10) -0.0071(10) -0.0027(9) -0.0074(11)
C15 0.0564(18) 0.0632(19) 0.0262(12) 0.0104(12) -0.0214(12) -0.0254(16)
C30 0.0354(14) 0.0465(16) 0.0316(12) 0.0037(11) 0.0043(11) -0.0078(12)
C27 0.0211(11) 0.0578(17) 0.0302(12) -0.0249(11) -0.0076(10) -0.0007(11)
C46 0.0400(15) 0.0486(17) 0.0379(13) 0.0123(12) -0.0150(12) -0.0160(13)
C21 0.0268(12) 0.0421(15) 0.0497(15) -0.0279(12) -0.0051(11) -0.0024(11)
C17 0.0302(13) 0.0591(18) 0.0348(13) -0.0140(12) -0.0206(11) -0.0035(12)
C23 0.0392(16) 0.0434(17) 0.076(2) -0.0327(15) -0.0002(15) -0.0153(13)
C16 0.0367(14) 0.0515(17) 0.0333(12) -0.0116(11) -0.0176(11) -0.0094(12)
C50 0.0503(17) 0.0375(15) 0.0380(13) -0.0123(11) -0.0169(13) -0.0064(13)
C54 0.0599(19) 0.0241(13) 0.0593(18) 0.0004(12) -0.0277(16) 0.0008(13)
C53 0.0472(17) 0.0393(16) 0.0478(16) 0.0129(12) -0.0112(14) -0.0112(13)
C51 0.0603(19) 0.0445(17) 0.0479(15) -0.0007(12) -0.0204(14) -0.0293(15)
C58 0.077(2) 0.0457(17) 0.0517(17) -0.0104(13) -0.0401(17) -0.0131(16)
C49 0.0321(13) 0.0543(17) 0.0390(13) -0.0059(12) -0.0177(11) -0.0106(12)
C44 0.065(2) 0.060(2) 0.0321(14) -0.0017(13) 0.0032(14) -0.0203(17)
C47 0.0465(17) 0.085(2) 0.0286(13) -0.0051(14) -0.0001(12) -0.0334(17)
C57 0.0391(16) 0.065(2) 0.0328(13) -0.0112(13) -0.0094(12) 0.0056(14)
C35 0.0536(19) 0.062(2) 0.0476(17) -0.0008(15) -0.0111(15) -0.0207(16)
C43 0.063(2) 0.0430(17) 0.0561(18) 0.0014(14) -0.0141(16) -0.0116(16)
C22 0.0436(17) 0.072(2) 0.0401(15) -0.0318(14) -0.0154(13) 0.0008(15)
C31 0.0451(17) 0.0582(19) 0.0595(18) 0.0008(15) -0.0170(15) -0.0192(15)
C34 0.0486(19) 0.076(2) 0.076(2) 0.0020(18) -0.0222(17) -0.0393(18)
C55 0.068(2) 0.0481(19) 0.091(3) 0.0188(17) -0.039(2) -0.0361(18)
C32 0.052(2) 0.074(3) 0.141(4) 0.055(3) -0.045(2) -0.0264(19)
C206 0.219(7) 0.067(4) 0.196(7) -0.046(4) 0.048(6) -0.045(5)
C201 0.368(11) 0.062(3) 0.092(4) -0.006(3) -0.052(6) -0.067(6)
C200 0.350(10) 0.054(3) 0.108(4) -0.027(3) -0.046(5) -0.035(5)
C205 0.334(10) 0.068(4) 0.081(4) -0.011(3) -0.033(5) -0.070(6)
C204 0.286(8) 0.052(3) 0.070(3) -0.018(2) 0.014(4) -0.074(4)
C203 0.254(8) 0.066(3) 0.107(4) -0.042(3) 0.010(4) -0.056(5)
C202 0.368(11) 0.050(3) 0.098(4) 0.006(3) -0.088(6) -0.058(5)
C300 0.136(5) 0.127(4) 0.108(4) 0.046(3) 0.026(4) -0.014(4)
C301 0.069(2) 0.065(2) 0.079(2) 0.0248(17) 0.0000(19) -0.0178(17)
C306 0.059(2) 0.074(2) 0.101(2) 0.005(2) -0.017(2) -0.0087(18)
C305 0.062(2) 0.101(3) 0.099(2) 0.015(2) -0.023(2) 0.004(2)
C304 0.069(2) 0.093(3) 0.111(3) 0.042(2) -0.011(2) -0.013(2)
C303 0.092(3) 0.078(2) 0.136(3) 0.022(2) -0.016(3) -0.037(2)
C302 0.105(3) 0.085(3) 0.115(3) 0.001(2) -0.021(2) -0.023(2)

loop_
_atom_type_symbol
_atom_type_description
_atom_type_scat_dispersion_real
_atom_type_scat_dispersion_imag
_atom_type_scat_source
C C 0.0033 0.0016 'International Tables Vol C Tables 4.2.6.8 and 6.1.1.4'
H H 0.0000 0.0000 'International Tables Vol C Tables 4.2.6.8 and 6.1.1.4'
Ag Ag -0.8971 1.1015 'International Tables Vol C Tables 4.2.6.8 and 6.1.1.4'
Ga Ga 0.2307 1.6083 'International Tables Vol C Tables 4.2.6.8 and 6.1.1.4'
N N 0.0061 0.0033 'International Tables Vol C Tables 4.2.6.8 and 6.1.1.4'
O O 0.0106 0.0060 'International Tables Vol C Tables 4.2.6.8 and 6.1.1.4'
P P 0.1023 0.0942 'International Tables Vol C Tables 4.2.6.8 and 6.1.1.4'

loop_
_geom_angle_atom_site_label_1
_geom_angle_atom_site_label_2
_geom_angle_atom_site_label_3
_geom_angle
_geom_angle_site_symmetry_1
_geom_angle_site_symmetry_3
_geom_angle_publ_flag
P1 Ag1 Ga1 175.004(17) . . ?
O1 Ga1 Ag1 156.60(4) . . ?
N1 Ga1 Ag1 113.47(5) . . ?
N1 Ga1 O1 71.32(6) . . ?
N1 Ga1 N2 129.38(7) . . ?
N2 Ga1 Ag1 114.45(5) . . ?
N2 Ga1 O1 71.40(6) . . ?
C56 P1 Ag1 106.81(8) . . ?
C52 P1 Ag1 110.30(9) . . ?
C52 P1 C56 110.42(12) . . ?
C52 P1 C48 109.42(11) . . ?
C48 P1 Ag1 110.35(8) . . ?
C48 P1 C56 109.51(11) . . ?
C13 O1 Ga1 112.30(11) . . ?
C1 O1 Ga1 112.44(11) . . ?
C1 O1 C13 113.30(15) . . ?
C36 N1 Ga1 117.20(13) . . ?
C12 N1 Ga1 125.75(13) . . ?
C12 N1 C36 116.76(16) . . ?
C2 N2 Ga1 125.92(13) . . ?
C2 N2 C24 117.33(16) . . ?
C24 N2 Ga1 114.74(13) . . ?
C37 C36 N1 119.55(18) . . ?
C41 C36 N1 120.24(19) . . ?
C41 C36 C37 120.22(19) . . ?
O1 C13 C12 112.98(17) . . ?
C8 C13 O1 121.03(17) . . ?
C8 C13 C12 125.87(18) . . ?
N2 C2 C1 116.60(18) . . ?
N2 C2 C3 127.97(18) . . ?
C3 C2 C1 115.41(19) . . ?
N1 C12 C13 116.71(17) . . ?
N1 C12 C11 127.58(18) . . ?
C13 C12 C11 115.71(18) . . ?
C6 C7 C18 108.62(17) . . ?
C8 C7 C6 108.24(16) . . ?
C8 C7 C18 108.98(16) . . ?
C19 C7 C6 110.83(16) . . ?
C19 C7 C8 110.76(17) . . ?
C19 C7 C18 109.35(17) . . ?
O1 C1 C2 112.85(17) . . ?
C6 C1 O1 121.39(17) . . ?
C6 C1 C2 125.69(18) . . ?
C1 C6 C7 118.16(17) . . ?
C1 C6 C5 116.25(18) . . ?
C5 C6 C7 125.59(18) . . ?
C13 C8 C7 118.53(17) . . ?
C13 C8 C9 116.04(18) . . ?
C9 C8 C7 125.43(18) . . ?
C25 C24 N2 119.25(19) . . ?
C25 C24 C29 120.6(2) . . ?
C29 C24 N2 120.1(2) . . ?
C2 C3 C4 121.50(19) . . ?
C12 C11 C10 121.25(19) . . ?
C3 C4 C14 118.31(18) . . ?
C5 C4 C3 119.22(19) . . ?
C5 C4 C14 122.45(19) . . ?
C36 C37 C45 122.28(19) . . ?
C38 C37 C36 118.6(2) . . ?
C38 C37 C45 119.1(2) . . ?
C4 C5 C6 121.29(19) . . ?
C24 C25 C33 122.7(2) . . ?
C26 C25 C24 119.0(2) . . ?
C26 C25 C33 118.3(2) . . ?
C36 C41 C42 122.1(2) . . ?
C40 C41 C36 118.8(2) . . ?
C40 C41 C42 119.1(2) . . ?
C11 C10 C20 118.00(19) . . ?
C9 C10 C11 119.47(19) . . ?
C9 C10 C20 122.52(19) . . ?
C10 C9 C8 121.22(19) . . ?
C24 C29 C30 121.5(2) . . ?
C28 C29 C24 118.0(2) . . ?
C28 C29 C30 120.5(2) . . ?
C59 C56 P1 108.17(17) . . ?
C58 C56 P1 108.82(19) . . ?
C58 C56 C59 105.2(2) . . ?
C58 C56 C57 108.7(2) . . ?
C57 C56 P1 115.65(17) . . ?
C57 C56 C59 109.8(2) . . ?
C27 C26 C25 120.7(3) . . ?
C15 C14 C4 109.0(2) . . ?
C15 C14 C16 109.0(2) . . ?
C17 C14 C4 112.11(18) . . ?
C17 C14 C15 108.8(2) . . ?
C17 C14 C16 108.2(2) . . ?
C16 C14 C4 109.67(19) . . ?
C39 C40 C41 121.5(2) . . ?
C37 C45 C46 110.2(2) . . ?
C37 C45 C47 112.1(2) . . ?
C46 C45 C47 111.1(2) . . ?
C41 C42 C44 111.3(2) . . ?
C41 C42 C43 111.6(2) . . ?
C44 C42 C43 110.3(2) . . ?
C40 C39 C38 119.4(2) . . ?
C39 C38 C37 121.5(2) . . ?
C10 C20 C23 109.59(19) . . ?
C10 C20 C22 108.8(2) . . ?
C21 C20 C10 112.68(19) . . ?
C21 C20 C23 107.6(2) . . ?
C21 C20 C22 108.2(2) . . ?
C22 C20 C23 110.0(2) . . ?
C54 C52 P1 115.65(19) . . ?
C54 C52 C53 109.1(2) . . ?
C54 C52 C55 109.2(2) . . ?
C53 C52 P1 109.05(18) . . ?
C53 C52 C55 105.2(2) . . ?
C55 C52 P1 108.06(19) . . ?
C50 C48 P1 108.18(18) . . ?
C51 C48 P1 109.89(17) . . ?
C51 C48 C50 105.3(2) . . ?
C49 C48 P1 114.83(17) . . ?
C49 C48 C50 109.8(2) . . ?
C49 C48 C51 108.5(2) . . ?
C25 C33 C34 110.3(2) . . ?
C35 C33 C25 112.7(2) . . ?
C35 C33 C34 111.1(3) . . ?
C27 C28 C29 121.6(2) . . ?
C29 C30 C31 113.7(2) . . ?
C32 C30 C29 110.8(3) . . ?
C32 C30 C31 108.4(2) . . ?
C28 C27 C26 120.1(2) . . ?
C200 C201 C202 120.0 . . ?
C201 C200 C205 120.0 . . ?
C204 C205 C200 120.0 . . ?
C205 C204 C203 120.0 . . ?
C206 C203 C204 125.0(5) . . ?
C206 C203 C202 115.0(5) . . ?
C202 C203 C204 120.0 . . ?
C203 C202 C201 120.0 . . ?
C306 C301 C300 115.6(4) . . ?
C306 C301 C302 120.0 . . ?
C302 C301 C300 124.3(4) . . ?
C301 C306 C305 120.0 . . ?
C304 C305 C306 120.0 . . ?
C305 C304 C303 120.0 . . ?
C302 C303 C304 120.0 . . ?
C303 C302 C301 120.0 . . ?

loop_
_geom_bond_atom_site_label_1
_geom_bond_atom_site_label_2
_geom_bond_distance
_geom_bond_site_symmetry_2
_geom_bond_publ_flag
Ag1 Ga1 2.4548(3) . ?
Ag1 P1 2.4355(6) . ?
Ga1 O1 2.3834(14) . ?
Ga1 N1 1.9683(16) . ?
Ga1 N2 1.9701(17) . ?
P1 C56 1.898(2) . ?
P1 C52 1.897(3) . ?
P1 C48 1.898(2) . ?
O1 C13 1.388(2) . ?
O1 C1 1.386(2) . ?
N1 C36 1.430(3) . ?
N1 C12 1.384(3) . ?
N2 C2 1.380(3) . ?
N2 C24 1.432(3) . ?
C36 C37 1.412(3) . ?
C36 C41 1.402(3) . ?
C13 C12 1.393(3) . ?
C13 C8 1.373(3) . ?
C2 C1 1.401(3) . ?
C2 C3 1.399(3) . ?
C12 C11 1.399(3) . ?
C7 C6 1.541(3) . ?
C7 C8 1.535(3) . ?
C7 C18 1.543(3) . ?
C7 C19 1.532(3) . ?
C1 C6 1.371(3) . ?
C6 C5 1.404(3) . ?
C8 C9 1.408(3) . ?
C24 C25 1.402(3) . ?
C24 C29 1.408(3) . ?
C3 C4 1.403(3) . ?
C11 C10 1.403(3) . ?
C4 C5 1.396(3) . ?
C4 C14 1.540(3) . ?
C37 C45 1.520(3) . ?
C37 C38 1.391(3) . ?
C25 C26 1.402(3) . ?
C25 C33 1.521(3) . ?
C41 C40 1.392(3) . ?
C41 C42 1.518(3) . ?
C10 C9 1.392(3) . ?
C10 C20 1.536(3) . ?
C29 C28 1.403(3) . ?
C29 C30 1.522(4) . ?
C56 C59 1.539(4) . ?
C56 C58 1.535(4) . ?
C56 C57 1.537(4) . ?
C26 C27 1.376(4) . ?
C14 C15 1.532(3) . ?
C14 C17 1.530(3) . ?
C14 C16 1.536(4) . ?
C40 C39 1.379(4) . ?
C45 C46 1.528(4) . ?
C45 C47 1.532(3) . ?
C42 C44 1.523(4) . ?
C42 C43 1.527(4) . ?
C39 C38 1.380(4) . ?
C20 C21 1.528(3) . ?
C20 C23 1.537(4) . ?
C20 C22 1.536(4) . ?
C52 C54 1.539(4) . ?
C52 C53 1.542(4) . ?
C52 C55 1.544(4) . ?
C48 C50 1.542(3) . ?
C48 C51 1.537(4) . ?
C48 C49 1.537(4) . ?
C33 C35 1.517(4) . ?
C33 C34 1.531(4) . ?
C28 C27 1.374(4) . ?
C30 C31 1.530(4) . ?
C30 C32 1.520(5) . ?
C206 C203 1.333(8) . ?
C201 C200 1.3900 . ?
C201 C202 1.3900 . ?
C200 C205 1.3900 . ?
C205 C204 1.3900 . ?
C204 C203 1.3900 . ?
C203 C202 1.3900 . ?
C300 C301 1.473(5) . ?
C301 C306 1.3900 . ?
C301 C302 1.3900 . ?
C306 C305 1.3900 . ?
C305 C304 1.3900 . ?
C304 C303 1.3900 . ?
C303 C302 1.3900 . ?

loop_
_publcif_info_exptl_table_extra_item
sin_theta_over_lambda_max

loop_
_publcif_info_exptl_table_header_item
?
